data_4032932
loop_
_publ_author_name
'Lin, Yu-Feng'
'Fong, Chi'
'Peng, Wan-Ling'
'Tang, Kuei-Chien'
'Liang, Yi-En'
'Li, Wen-Tai'

_publ_section_title
;
 Synthesis of 3-(2-Olefinbenzyl)-4H-chromen-4-one through Cyclobenzylation
 and Catalytic C-H Bond Functionalization Using Palladium(II).
;
_journal_issue 20
_journal_name_full 'The Journal of organic chemistry'
_journal_page_first 10855
_journal_page_last 10865
_journal_paper_doi 10.1021/acs.joc.7b01626
_journal_volume 82
_journal_year 2017
_chemical_formula_sum 'C24 H23 O8.5'
_chemical_formula_weight 447.42
_chemical_name_systematic
; 
 ? 
;
_space_group_IT_number 14
_symmetry_cell_setting monoclinic
_symmetry_space_group_name_Hall '-P 2ybc'
_symmetry_space_group_name_H-M 'P 1 21/c 1'
_atom_sites_solution_hydrogens geom
_atom_sites_solution_primary direct
_atom_sites_solution_secondary difmap
_audit_creation_method SHELXL-97
_cell_angle_alpha 90.00
_cell_angle_beta 102.656(3)
_cell_angle_gamma 90.00
_cell_formula_units_Z 4
_cell_length_a 14.0786(4)
_cell_length_b 13.1662(4)
_cell_length_c 12.1197(4)
_cell_measurement_reflns_used 4242
_cell_measurement_temperature 200(2)
_cell_measurement_theta_max 77.3150
_cell_measurement_theta_min 4.6350
_cell_volume 2191.94(12)
_computing_cell_refinement 'CrysAlisPro 1.171.38.41 (Rigaku OD, 2015)'
_computing_data_collection 'CrysAlisPro 1.171.38.41 (Rigaku OD, 2015)'
_computing_data_reduction 'CrysAlisPro 1.171.38.41 (Rigaku OD, 2015)'
_computing_molecular_graphics SHELXTL
_computing_publication_material SHELXTL
_computing_structure_refinement 'SHELXL-97 (Sheldrick, 1997)'
_computing_structure_solution 'SHELXS-97 (Sheldrick, 1990)'
_diffrn_ambient_temperature 200(2)
_diffrn_detector_area_resol_mean 10.2496
_diffrn_measured_fraction_theta_full 0.999
_diffrn_measured_fraction_theta_max 0.999
_diffrn_measurement_device_type 'Xcalibur, Atlas, Gemini'
_diffrn_radiation_monochromator graphite
_diffrn_radiation_source 'fine-focus sealed tube'
_diffrn_radiation_type CuK\a
_diffrn_radiation_wavelength 1.54178
_diffrn_reflns_av_R_equivalents 0.0333
_diffrn_reflns_av_sigmaI/netI 0.0352
_diffrn_reflns_limit_h_max 16
_diffrn_reflns_limit_h_min -14
_diffrn_reflns_limit_k_max 14
_diffrn_reflns_limit_k_min -15
_diffrn_reflns_limit_l_max 14
_diffrn_reflns_limit_l_min -10
_diffrn_reflns_number 9723
_diffrn_reflns_theta_full 67.99
_diffrn_reflns_theta_max 67.99
_diffrn_reflns_theta_min 3.22
_exptl_absorpt_coefficient_mu 0.868
_exptl_absorpt_correction_T_max 1.00000
_exptl_absorpt_correction_T_min 0.89506
_exptl_absorpt_correction_type multi-scan
_exptl_absorpt_process_details
; 
CrysAlisPro 1.171.38.41 (Rigaku Oxford Diffraction, 2015) 
Empirical absorption correction using spherical harmonics, 
 implemented in SCALE3 ABSPACK scaling algorithm. 
;
_exptl_crystal_density_diffrn 1.356
_exptl_crystal_density_method 'not measured'
_exptl_crystal_description plate
_exptl_crystal_F_000 940
_exptl_crystal_size_max 0.30
_exptl_crystal_size_mid 0.25
_exptl_crystal_size_min 0.20
_refine_diff_density_max 0.500
_refine_diff_density_min -0.299
_refine_diff_density_rms 0.068
_refine_ls_extinction_method none
_refine_ls_goodness_of_fit_ref 1.031
_refine_ls_hydrogen_treatment mixed
_refine_ls_matrix_type full
_refine_ls_number_parameters 307
_refine_ls_number_reflns 3995
_refine_ls_number_restraints 0
_refine_ls_restrained_S_all 1.031
_refine_ls_R_factor_all 0.0746
_refine_ls_R_factor_gt 0.0584
_refine_ls_shift/su_max 0.016
_refine_ls_shift/su_mean 0.001
_refine_ls_structure_factor_coef Fsqd
_refine_ls_weighting_details 'calc w=1/[\s^2^(Fo^2^)+(0.1124P)^2^+0.6216P] where P=(Fo^2^+2Fc^2^)/3'
_refine_ls_weighting_scheme calc
_refine_ls_wR_factor_gt 0.1652
_refine_ls_wR_factor_ref 0.1831
_reflns_number_gt 3078
_reflns_number_total 3995
_reflns_threshold_expression >2sigma(I)
_cod_data_source_file jo7b01626_si_002.cif
_cod_data_source_block ic18278
_cod_depositor_comments
;
The following automatic conversions were performed:

'_symmetry_cell_setting' value 'Monoclinic' changed to 'monoclinic'
according to
/home/data/users/saulius/crontab/automatic-downloads/rss-feeds/ACS/lib/dictionaries/cif_core.dic
dictionary named 'cif_core.dic' version 2.4.2 from 2011-04-26.

Automatic conversion script
Id: cif_fix_values 4973 2017-02-22 13:04:09Z antanas 

 Adding full bibliography for 4032932.cif.
;
_cod_original_sg_symbol_H-M P2(1)/c
_cod_original_formula_sum 'C24 H23 O8.50'
_cod_database_code 4032932

loop_
_symmetry_equiv_pos_as_xyz
'x, y, z'
'-x, y+1/2, -z+1/2'
'-x, -y, -z'
'x, -y-1/2, z-1/2'

loop_
_atom_site_label
_atom_site_type_symbol
_atom_site_fract_x
_atom_site_fract_y
_atom_site_fract_z
_atom_site_U_iso_or_equiv
_atom_site_adp_type
_atom_site_occupancy
_atom_site_symmetry_multiplicity
_atom_site_calc_flag
_atom_site_refinement_flags
_atom_site_disorder_assembly
_atom_site_disorder_group
O1 O 0.53546(14) 0.28743(19) 0.0467(2) 0.0712(7) Uani 1 1 d . . .
O2 O 0.58297(14) 0.37805(16) 0.21204(18) 0.0565(5) Uani 1 1 d . . .
O3 O 0.83365(13) 0.05980(15) 0.01337(14) 0.0463(5) Uani 1 1 d . . .
O4 O 0.90332(11) 0.23919(12) 0.29457(13) 0.0361(4) Uani 1 1 d . . .
O5 O 1.35728(12) 0.09911(14) 0.38324(15) 0.0440(5) Uani 1 1 d . . .
O6 O 1.32935(12) -0.01056(15) 0.54831(15) 0.0475(5) Uani 1 1 d . . .
O7 O 0.80571(14) -0.18237(17) 0.34205(17) 0.0568(5) Uani 1 1 d . . .
O8 O 0.87157(14) -0.24918(16) 0.51131(15) 0.0521(5) Uani 1 1 d . . .
C1 C 0.5084(2) 0.3675(3) 0.1117(3) 0.0584(8) Uani 1 1 d . . .
H1A H 0.4454 0.3518 0.1315 0.070 Uiso 1 1 calc R . .
H1B H 0.5012 0.4316 0.0678 0.070 Uiso 1 1 calc R . .
C2 C 0.63066(18) 0.2641(2) 0.0961(2) 0.0465(6) Uani 1 1 d . . .
C3 C 0.69025(18) 0.1973(2) 0.0603(2) 0.0430(6) Uani 1 1 d . . .
H3A H 0.6696 0.1592 -0.0072 0.052 Uiso 1 1 calc R . .
C4 C 0.78582(16) 0.18694(18) 0.12924(19) 0.0334(5) Uani 1 1 d . . .
C5 C 0.85442(16) 0.11394(18) 0.09849(18) 0.0331(5) Uani 1 1 d . . .
C6 C 0.94903(16) 0.10885(18) 0.17767(18) 0.0317(5) Uani 1 1 d . . .
C7 C 0.96673(16) 0.17137(18) 0.26743(18) 0.0345(5) Uani 1 1 d . . .
H7A H 1.0294 0.1676 0.3163 0.041 Uiso 1 1 calc R . .
C8 C 0.81229(16) 0.24545(17) 0.22613(19) 0.0319(5) Uani 1 1 d . . .
C9 C 0.74943(17) 0.31307(18) 0.26311(19) 0.0352(5) Uani 1 1 d . . .
H9A H 0.7687 0.3516 0.3306 0.042 Uiso 1 1 calc R . .
C10 C 0.65870(17) 0.31994(19) 0.1957(2) 0.0399(6) Uani 1 1 d . . .
C11 C 1.02451(16) 0.03410(19) 0.15797(19) 0.0352(5) Uani 1 1 d . . .
H11A H 1.0542 0.0596 0.0964 0.042 Uiso 1 1 calc R . .
H11B H 0.9924 -0.0314 0.1331 0.042 Uiso 1 1 calc R . .
C12 C 1.10400(16) 0.01670(17) 0.26281(19) 0.0323(5) Uani 1 1 d . . .
C13 C 1.19428(16) 0.06417(18) 0.2711(2) 0.0343(5) Uani 1 1 d . . .
H13A H 1.2052 0.1038 0.2095 0.041 Uiso 1 1 calc R . .
C14 C 1.26805(16) 0.05467(18) 0.3672(2) 0.0339(5) Uani 1 1 d . . .
C15 C 1.25204(16) -0.00449(18) 0.45794(19) 0.0347(5) Uani 1 1 d . . .
C16 C 1.16390(16) -0.05101(18) 0.45095(19) 0.0338(5) Uani 1 1 d . . .
H16A H 1.1536 -0.0906 0.5128 0.041 Uiso 1 1 calc R . .
C17 C 1.08822(16) -0.04123(17) 0.35380(19) 0.0318(5) Uani 1 1 d . . .
C18 C 0.99364(17) -0.08997(18) 0.35039(19) 0.0354(5) Uani 1 1 d . . .
H18A H 0.9430 -0.0759 0.2864 0.042 Uiso 1 1 calc R . .
C19 C 0.97227(17) -0.1514(2) 0.4277(2) 0.0434(6) Uani 1 1 d . . .
H19A H 1.0222 -0.1689 0.4913 0.052 Uiso 1 1 calc R . .
C20 C 0.87460(18) -0.1938(2) 0.4193(2) 0.0394(6) Uani 1 1 d . . .
C21 C 0.7803(2) -0.2940(2) 0.5194(2) 0.0526(7) Uani 1 1 d . . .
H21A H 0.7884 -0.3315 0.5907 0.079 Uiso 1 1 calc R . .
H21B H 0.7585 -0.3406 0.4559 0.079 Uiso 1 1 calc R . .
H21C H 0.7316 -0.2404 0.5172 0.079 Uiso 1 1 calc R . .
C22 C 1.3800(2) 0.1534(3) 0.2907(3) 0.0563(8) Uani 1 1 d . . .
H22A H 1.4458 0.1817 0.3132 0.084 Uiso 1 1 calc R . .
H22B H 1.3331 0.2087 0.2686 0.084 Uiso 1 1 calc R . .
H22C H 1.3768 0.1072 0.2266 0.084 Uiso 1 1 calc R . .
C23 C 1.3147(2) -0.0665(3) 0.6433(2) 0.0625(9) Uani 1 1 d . . .
H23A H 1.3746 -0.0654 0.7026 0.094 Uiso 1 1 calc R . .
H23B H 1.2980 -0.1368 0.6208 0.094 Uiso 1 1 calc R . .
H23C H 1.2616 -0.0358 0.6721 0.094 Uiso 1 1 calc R . .
O9 O 1.4926(5) 0.0581(7) 0.1201(5) 0.112(2) Uani 0.50 1 d P A -1
H9 H 1.4966 0.1203 0.1067 0.169 Uiso 0.50 1 calc PR A -1
C25 C 1.4230(8) 0.0593(6) -0.0602(9) 0.098(3) Uani 0.50 1 d P A -1
H25A H 1.4271 0.0295 -0.1331 0.147 Uiso 0.50 1 calc PR A -1
H25B H 1.4305 0.1332 -0.0635 0.147 Uiso 0.50 1 calc PR A -1
H25C H 1.3596 0.0432 -0.0437 0.147 Uiso 0.50 1 calc PR A -1
C24 C 1.5152(7) 0.0097(10) 0.0458(7) 0.121(5) Uani 0.50 1 d P A -1
H24A H 1.5089 -0.0645 0.0556 0.145 Uiso 0.50 1 calc PR A -1
H24B H 1.5811 0.0265 0.0351 0.145 Uiso 0.50 1 calc PR A -1

loop_
_atom_site_aniso_label
_atom_site_aniso_U_11
_atom_site_aniso_U_22
_atom_site_aniso_U_33
_atom_site_aniso_U_23
_atom_site_aniso_U_13
_atom_site_aniso_U_12
O1 0.0373(11) 0.0769(16) 0.0847(15) -0.0229(13) -0.0182(10) 0.0222(10)
O2 0.0418(10) 0.0562(12) 0.0682(13) -0.0087(10) 0.0049(9) 0.0161(9)
O3 0.0422(10) 0.0533(11) 0.0364(9) -0.0122(8) -0.0067(7) 0.0076(8)
O4 0.0333(8) 0.0386(9) 0.0319(8) -0.0043(7) -0.0028(6) 0.0053(7)
O5 0.0315(8) 0.0505(11) 0.0468(10) 0.0115(8) 0.0014(7) -0.0052(7)
O6 0.0365(9) 0.0571(12) 0.0408(9) 0.0150(8) -0.0092(7) -0.0102(8)
O7 0.0425(10) 0.0668(13) 0.0536(11) 0.0058(10) -0.0053(9) -0.0167(9)
O8 0.0442(10) 0.0683(13) 0.0419(10) 0.0040(9) 0.0057(8) -0.0186(9)
C1 0.0373(14) 0.0631(19) 0.0691(19) -0.0006(15) -0.0007(13) 0.0145(13)
C2 0.0321(12) 0.0482(15) 0.0517(15) 0.0005(12) -0.0072(11) 0.0054(11)
C3 0.0351(13) 0.0449(14) 0.0423(13) -0.0059(11) -0.0058(10) 0.0048(10)
C4 0.0326(11) 0.0331(12) 0.0318(11) 0.0048(9) 0.0011(9) 0.0014(9)
C5 0.0332(11) 0.0348(12) 0.0281(11) 0.0019(9) -0.0001(9) -0.0003(9)
C6 0.0311(11) 0.0348(12) 0.0270(10) 0.0043(9) 0.0013(9) -0.0012(9)
C7 0.0304(11) 0.0390(13) 0.0304(11) 0.0023(10) -0.0011(9) 0.0037(9)
C8 0.0316(11) 0.0305(11) 0.0316(11) 0.0054(9) 0.0023(9) -0.0003(9)
C9 0.0388(12) 0.0322(12) 0.0334(11) 0.0028(9) 0.0054(9) 0.0012(9)
C10 0.0357(12) 0.0342(13) 0.0499(14) 0.0050(11) 0.0095(10) 0.0064(10)
C11 0.0331(11) 0.0412(13) 0.0293(11) -0.0014(10) 0.0022(9) 0.0028(10)
C12 0.0315(11) 0.0324(12) 0.0308(11) -0.0022(9) 0.0021(9) 0.0066(9)
C13 0.0350(12) 0.0343(12) 0.0332(11) 0.0054(9) 0.0065(9) 0.0049(9)
C14 0.0284(11) 0.0320(12) 0.0398(12) 0.0015(9) 0.0044(9) 0.0022(9)
C15 0.0314(11) 0.0354(12) 0.0327(11) 0.0002(9) -0.0031(9) 0.0006(9)
C16 0.0353(12) 0.0325(12) 0.0314(11) 0.0028(9) 0.0027(9) -0.0011(9)
C17 0.0298(11) 0.0302(11) 0.0332(11) -0.0042(9) 0.0019(9) 0.0022(9)
C18 0.0329(11) 0.0358(12) 0.0341(12) -0.0061(9) -0.0002(9) 0.0004(9)
C19 0.0348(13) 0.0571(16) 0.0347(12) -0.0012(11) 0.0001(10) -0.0096(11)
C20 0.0386(13) 0.0417(14) 0.0362(12) -0.0072(10) 0.0047(10) -0.0062(10)
C21 0.0511(16) 0.0604(18) 0.0499(15) -0.0081(13) 0.0193(13) -0.0183(14)
C22 0.0362(13) 0.073(2) 0.0588(17) 0.0228(15) 0.0081(12) -0.0060(13)
C23 0.0548(17) 0.079(2) 0.0432(15) 0.0249(15) -0.0118(13) -0.0157(15)
O9 0.093(4) 0.168(7) 0.083(4) 0.002(4) 0.033(3) 0.021(4)
C25 0.116(7) 0.046(4) 0.115(7) -0.034(4) -0.012(6) 0.012(4)
C24 0.085(5) 0.208(12) 0.092(6) -0.094(7) 0.068(5) -0.096(7)

loop_
_atom_type_symbol
_atom_type_description
_atom_type_scat_dispersion_real
_atom_type_scat_dispersion_imag
_atom_type_scat_source
C C 0.0181 0.0091 'International Tables Vol C Tables 4.2.6.8 and 6.1.1.4'
H H 0.0000 0.0000 'International Tables Vol C Tables 4.2.6.8 and 6.1.1.4'
O O 0.0492 0.0322 'International Tables Vol C Tables 4.2.6.8 and 6.1.1.4'

loop_
_geom_angle_atom_site_label_1
_geom_angle_atom_site_label_2
_geom_angle_atom_site_label_3
_geom_angle
C2 O1 C1 106.2(2)
C10 O2 C1 105.9(2)
C7 O4 C8 118.20(18)
C14 O5 C22 117.58(19)
C15 O6 C23 116.7(2)
C20 O8 C21 118.2(2)
O1 C1 O2 107.9(2)
C3 C2 O1 128.3(2)
C3 C2 C10 122.9(2)
O1 C2 C10 108.8(2)
C2 C3 C4 116.6(2)
C8 C4 C3 119.2(2)
C8 C4 C5 120.6(2)
C3 C4 C5 120.2(2)
O3 C5 C6 122.4(2)
O3 C5 C4 122.8(2)
C6 C5 C4 114.76(19)
C7 C6 C5 118.9(2)
C7 C6 C11 121.13(19)
C5 C6 C11 119.9(2)
C6 C7 O4 125.9(2)
O4 C8 C4 121.5(2)
O4 C8 C9 114.8(2)
C4 C8 C9 123.7(2)
C10 C9 C8 115.3(2)
C9 C10 O2 127.7(2)
C9 C10 C2 122.4(2)
O2 C10 C2 109.9(2)
C6 C11 C12 112.53(18)
C17 C12 C13 119.0(2)
C17 C12 C11 121.9(2)
C13 C12 C11 119.0(2)
C14 C13 C12 121.4(2)
O5 C14 C13 125.4(2)
O5 C14 C15 115.3(2)
C13 C14 C15 119.2(2)
O6 C15 C16 125.1(2)
O6 C15 C14 115.0(2)
C16 C15 C14 119.9(2)
C15 C16 C17 121.3(2)
C12 C17 C16 119.1(2)
C12 C17 C18 121.0(2)
C16 C17 C18 119.8(2)
C19 C18 C17 126.3(2)
C18 C19 C20 122.6(2)
O7 C20 O8 123.3(2)
O7 C20 C19 126.2(2)
O8 C20 C19 110.4(2)
O9 C24 C25 94.5(10)

loop_
_geom_bond_atom_site_label_1
_geom_bond_atom_site_label_2
_geom_bond_distance
O1 C2 1.378(3)
O1 C1 1.418(4)
O2 C10 1.362(3)
O2 C1 1.429(3)
O3 C5 1.235(3)
O4 C7 1.353(3)
O4 C8 1.368(3)
O5 C14 1.361(3)
O5 C22 1.425(3)
O6 C15 1.367(3)
O6 C23 1.419(3)
O7 C20 1.201(3)
O8 C20 1.341(3)
O8 C21 1.437(3)
C2 C3 1.351(4)
C2 C10 1.394(4)
C3 C4 1.426(3)
C4 C8 1.385(3)
C4 C5 1.467(3)
C5 C6 1.463(3)
C6 C7 1.343(3)
C6 C11 1.505(3)
C8 C9 1.397(3)
C9 C10 1.360(3)
C11 C12 1.515(3)
C12 C17 1.398(3)
C12 C13 1.400(3)
C13 C14 1.386(3)
C14 C15 1.406(3)
C15 C16 1.370(3)
C16 C17 1.410(3)
C17 C18 1.471(3)
C18 C19 1.322(4)
C19 C20 1.467(3)
O9 C24 1.202(10)
C25 C24 1.740(16)
